data_7043194
loop_
_publ_author_name
'Mageed, Ahmed Hassoon'
'Skelton, Brian W.'
'Baker, Murray V.'

_publ_section_title
;
 Stable AuIII complexes with four N-heterocyclic carbene groups can be
 prepared in high yield directly from KAuCl4.
;
_journal_name_full 'Dalton Trans.'
_journal_paper_doi 10.1039/C7DT01272A
_journal_year 2017
_chemical_formula_moiety 'C30 H28 Au N8, 3(F6 P), 2(C2 H3 N)'
_chemical_formula_sum 'C34 H34 Au F18 N10 P3'
_chemical_formula_weight 1214.59
_space_group_IT_number 2
_symmetry_cell_setting triclinic
_symmetry_Int_Tables_number 2
_symmetry_space_group_name_Hall '-P 1'
_symmetry_space_group_name_H-M 'P -1'
_atom_sites_solution_hydrogens geom
_audit_creation_date 2015-12-09T08:20:44-00:00
_audit_creation_method 'WinGX routine CIF_UPDATE'
_audit_update_record
;
2017-01-20 deposited with the CCDC.
2017-06-02 downloaded from the CCDC.
;
_cell_angle_alpha 95.6460(10)
_cell_angle_beta 96.1970(10)
_cell_angle_gamma 94.6830(10)
_cell_formula_units_Z 3
_cell_length_a 9.50080(10)
_cell_length_b 15.6009(2)
_cell_length_c 21.6100(3)
_cell_measurement_reflns_used 30556
_cell_measurement_temperature 100(2)
_cell_measurement_theta_max 30.052
_cell_measurement_theta_min 1.702
_cell_volume 3155.08(7)
_computing_cell_refinement 'CrysAlisPro 1.171.38.41 (Rigaku OD, 2015)'
_computing_data_collection 'CrysAlisPro 1.171.38.41 (Rigaku OD, 2015)'
_computing_data_reduction 'CrysAlisPro 1.171.38.41 (Rigaku OD, 2015)'
_computing_molecular_graphics 'Diamond (Brandenburg, K., (1999)'
_computing_publication_material 'WinGX Farrugia, L. J. (1999)'
_computing_structure_refinement 'SHELXL-2014 (Sheldrick, 2015)'
_computing_structure_solution 'SIR92 (Altomare et al., 1994)'
_diffrn_ambient_temperature 100(2)
_diffrn_detector 'CCD plate'
_diffrn_detector_area_resol_mean 10.4738
_diffrn_measured_fraction_theta_full 1
_diffrn_measured_fraction_theta_max 1
_diffrn_measurement_device 'four-circle diffractometer'
_diffrn_measurement_device_type 'Oxford Diffraction Gemini diffractometer'
_diffrn_measurement_method '\w scans'
_diffrn_orient_matrix_UB_11 0.0410364
_diffrn_orient_matrix_UB_12 -0.032497
_diffrn_orient_matrix_UB_13 -0.0118693
_diffrn_orient_matrix_UB_21 0.0475632
_diffrn_orient_matrix_UB_22 0.0070774
_diffrn_orient_matrix_UB_23 0.0280386
_diffrn_orient_matrix_UB_31 -0.0417441
_diffrn_orient_matrix_UB_32 -0.0316145
_diffrn_orient_matrix_UB_33 0.0132628
_diffrn_radiation_monochromator graphite
_diffrn_radiation_probe x-ray
_diffrn_radiation_type MoK\a
_diffrn_radiation_wavelength 0.71073
_diffrn_reflns_av_R_equivalents 0.0379
_diffrn_reflns_av_unetI/netI 0.0466
_diffrn_reflns_Laue_measured_fraction_full 1
_diffrn_reflns_Laue_measured_fraction_max 1
_diffrn_reflns_limit_h_max 13
_diffrn_reflns_limit_h_min -13
_diffrn_reflns_limit_k_max 21
_diffrn_reflns_limit_k_min -21
_diffrn_reflns_limit_l_max 30
_diffrn_reflns_limit_l_min -30
_diffrn_reflns_number 71746
_diffrn_reflns_point_group_measured_fraction_full 1
_diffrn_reflns_point_group_measured_fraction_max 1
_diffrn_reflns_theta_full 30
_diffrn_reflns_theta_max 30.066
_diffrn_reflns_theta_min 1.708
_diffrn_source 'Enhance (Mo) X-ray Source'
_exptl_absorpt_coefficient_mu 3.734
_exptl_absorpt_correction_T_max 1
_exptl_absorpt_correction_T_min 0.74073
_exptl_absorpt_correction_type multi-scan
_exptl_absorpt_process_details
;
     CrysAlisPro 1.171.38.41 (Rigaku Oxford Diffraction, 2015)
;
_exptl_crystal_colour colourless
_exptl_crystal_density_diffrn 1.918
_exptl_crystal_description block
_exptl_crystal_F_000 1782
_exptl_crystal_size_max 0.355
_exptl_crystal_size_mid 0.247
_exptl_crystal_size_min 0.191
_refine_diff_density_max 2.804
_refine_diff_density_min -0.744
_refine_diff_density_rms 0.121
_refine_ls_extinction_method none
_refine_ls_goodness_of_fit_ref 1.06
_refine_ls_hydrogen_treatment constr
_refine_ls_matrix_type full
_refine_ls_number_parameters 971
_refine_ls_number_reflns 18510
_refine_ls_number_restraints 0
_refine_ls_restrained_S_all 1.06
_refine_ls_R_factor_all 0.0316
_refine_ls_R_factor_gt 0.0252
_refine_ls_shift/su_max 0.003
_refine_ls_shift/su_mean 0
_refine_ls_structure_factor_coef Fsqd
_refine_ls_weighting_details 'w=1/[\s^2^(Fo^2^)+(0.0270P)^2^+0.9552P] where P=(Fo^2^+2Fc^2^)/3'
_refine_ls_weighting_scheme calc
_refine_ls_wR_factor_gt 0.0552
_refine_ls_wR_factor_ref 0.0576
_reflns_number_gt 16459
_reflns_number_total 18510
_reflns_threshold_expression 'I > 2\s(I)'
_cod_data_source_file c7dt01272a2.cif
_cod_data_source_block ah154
_cod_database_code 7043194

loop_
_symmetry_equiv_pos_as_xyz
'x, y, z'
'-x, -y, -z'

loop_
_atom_site_label
_atom_site_type_symbol
_atom_site_fract_x
_atom_site_fract_y
_atom_site_fract_z
_atom_site_U_iso_or_equiv
_atom_site_adp_type
_atom_site_occupancy
_atom_site_calc_flag
_atom_site_disorder_assembly
_atom_site_disorder_group
Au1 Au 0.48361(2) 0.32654(2) 0.83545(2) 0.01254(2) Uani 1 d . .
Au2 Au 0.5 0 0.5 0.01299(3) Uani 1 d . .
C11 C 0.3124(2) 0.34368(13) 0.77263(10) 0.0146(4) Uani 1 d . .
N12 N 0.19732(18) 0.28510(11) 0.76010(8) 0.0153(3) Uani 1 d . .
C13 C 0.0866(2) 0.31749(15) 0.72571(10) 0.0189(4) Uani 1 d . .
H13 H -0.0054 0.289 0.7121 0.023 Uiso 1 calc . .
C14 C 0.1357(2) 0.39772(15) 0.71550(10) 0.0188(4) Uani 1 d . .
H14 H 0.0848 0.4368 0.6928 0.023 Uiso 1 calc . .
N15 N 0.27433(18) 0.41278(11) 0.74427(8) 0.0151(3) Uani 1 d . .
C1 C 0.1977(2) 0.19861(13) 0.77962(10) 0.0181(4) Uani 1 d . .
H1A H 0.1044 0.1654 0.7659 0.022 Uiso 1 calc . .
H1B H 0.272 0.1676 0.7606 0.022 Uiso 1 calc . .
C21 C 0.3927(2) 0.47896(14) 0.66464(11) 0.0193(4) Uani 1 d . .
C22 C 0.4681(2) 0.41253(14) 0.63907(10) 0.0187(4) Uani 1 d . .
C23 C 0.4656(2) 0.39791(15) 0.57458(11) 0.0230(5) Uani 1 d . .
H23 H 0.5153 0.3527 0.5572 0.028 Uiso 1 calc . .
C24 C 0.3916(3) 0.44812(17) 0.53485(12) 0.0279(5) Uani 1 d . .
H24 H 0.3861 0.4351 0.4907 0.033 Uiso 1 calc . .
C25 C 0.3262(2) 0.51695(17) 0.56013(12) 0.0284(5) Uani 1 d . .
H25 H 0.2812 0.5541 0.5335 0.034 Uiso 1 calc . .
C26 C 0.3263(2) 0.53189(16) 0.62486(11) 0.0238(5) Uani 1 d . .
H26 H 0.2802 0.579 0.642 0.029 Uiso 1 calc . .
C2 C 0.3660(2) 0.48951(13) 0.73303(10) 0.0170(4) Uani 1 d . .
H2A H 0.4572 0.4941 0.7606 0.02 Uiso 1 calc . .
H2B H 0.3184 0.5427 0.7421 0.02 Uiso 1 calc . .
C31 C 0.6277(2) 0.39738(13) 0.79201(10) 0.0150(4) Uani 1 d . .
N32 N 0.64177(18) 0.40097(11) 0.73160(8) 0.0151(3) Uani 1 d . .
C33 C 0.7569(2) 0.45892(14) 0.72510(11) 0.0200(4) Uani 1 d . .
H33 H 0.7882 0.4738 0.6869 0.024 Uiso 1 calc . .
C34 C 0.8156(2) 0.49001(14) 0.78351(11) 0.0205(4) Uani 1 d . .
H34 H 0.8968 0.5306 0.7945 0.025 Uiso 1 calc . .
N35 N 0.73444(18) 0.45116(11) 0.82429(8) 0.0159(3) Uani 1 d . .
C3 C 0.5490(2) 0.35374(14) 0.67837(10) 0.0177(4) Uani 1 d . .
H3A H 0.4802 0.3126 0.6942 0.021 Uiso 1 calc . .
H3B H 0.6075 0.3198 0.6517 0.021 Uiso 1 calc . .
C41 C 0.6552(2) 0.31271(13) 0.89866(9) 0.0140(4) Uani 1 d . .
N42 N 0.76447(18) 0.37556(11) 0.91280(8) 0.0154(3) Uani 1 d . .
C43 C 0.8765(2) 0.34641(14) 0.94859(10) 0.0178(4) Uani 1 d . .
H43 H 0.9656 0.3777 0.9638 0.021 Uiso 1 calc . .
C44 C 0.8335(2) 0.26448(14) 0.95743(10) 0.0179(4) Uani 1 d . .
H44 H 0.8868 0.2268 0.9805 0.021 Uiso 1 calc . .
N45 N 0.69760(18) 0.24522(11) 0.92679(8) 0.0147(3) Uani 1 d . .
C4 C 0.7598(2) 0.46151(13) 0.89232(10) 0.0177(4) Uani 1 d . .
H4A H 0.6825 0.491 0.9101 0.021 Uiso 1 calc . .
H4B H 0.851 0.4968 0.9065 0.021 Uiso 1 calc . .
C51 C 0.5736(2) 0.15310(14) 0.99534(10) 0.0165(4) Uani 1 d . .
C52 C 0.4866(2) 0.20891(14) 1.02549(10) 0.0171(4) Uani 1 d . .
C53 C 0.4470(2) 0.19174(15) 1.08352(10) 0.0216(4) Uani 1 d . .
H53 H 0.3874 0.2286 1.1039 0.026 Uiso 1 calc . .
C54 C 0.4934(3) 0.12123(16) 1.11206(11) 0.0256(5) Uani 1 d . .
H54 H 0.4641 0.1097 1.1513 0.031 Uiso 1 calc . .
C55 C 0.5817(3) 0.06816(15) 1.08345(11) 0.0245(5) Uani 1 d . .
H55 H 0.6155 0.021 1.1035 0.029 Uiso 1 calc . .
C56 C 0.6216(2) 0.08385(14) 1.02509(11) 0.0201(4) Uani 1 d . .
H56 H 0.6821 0.0469 1.0054 0.024 Uiso 1 calc . .
C5 C 0.6141(2) 0.16190(13) 0.93021(10) 0.0163(4) Uani 1 d . .
H5A H 0.6706 0.1138 0.9178 0.02 Uiso 1 calc . .
H5B H 0.5267 0.1572 0.9002 0.02 Uiso 1 calc . .
C61 C 0.3395(2) 0.25590(13) 0.87934(10) 0.0150(4) Uani 1 d . .
N62 N 0.32570(18) 0.25005(11) 0.93998(8) 0.0156(3) Uani 1 d . .
C63 C 0.2041(2) 0.19770(14) 0.94579(11) 0.0190(4) Uani 1 d . .
H63 H 0.1714 0.1834 0.9838 0.023 Uiso 1 calc . .
C64 C 0.1407(2) 0.17079(14) 0.88760(11) 0.0196(4) Uani 1 d . .
H64 H 0.0547 0.1344 0.8765 0.024 Uiso 1 calc . .
N65 N 0.22610(18) 0.20696(11) 0.84727(8) 0.0160(3) Uani 1 d . .
C6 C 0.4259(2) 0.28384(14) 0.99550(10) 0.0164(4) Uani 1 d . .
H6A H 0.3761 0.3181 1.0259 0.02 Uiso 1 calc . .
H6B H 0.5038 0.3222 0.9831 0.02 Uiso 1 calc . .
C71 C 0.3433(2) 0.03544(13) 0.43734(10) 0.0146(4) Uani 1 d . .
N72 N 0.22917(19) -0.01953(12) 0.41392(8) 0.0163(3) Uani 1 d . .
C73 C 0.1309(2) 0.02110(15) 0.37859(10) 0.0194(4) Uani 1 d . .
H73 H 0.0416 -0.0038 0.3577 0.023 Uiso 1 calc . .
C74 C 0.1872(2) 0.10374(14) 0.37958(10) 0.0187(4) Uani 1 d . .
H74 H 0.1451 0.1482 0.3592 0.022 Uiso 1 calc . .
N75 N 0.31785(18) 0.11129(11) 0.41580(8) 0.0156(3) Uani 1 d . .
C7 C 0.2175(2) -0.10957(14) 0.42658(10) 0.0190(4) Uani 1 d . .
H7A H 0.1254 -0.1392 0.4064 0.023 Uiso 1 calc . .
H7B H 0.295 -0.1397 0.4096 0.023 Uiso 1 calc . .
C81 C 0.4649(2) 0.20947(14) 0.36108(10) 0.0181(4) Uani 1 d . .
C82 C 0.5475(2) 0.15378(14) 0.32751(10) 0.0179(4) Uani 1 d . .
C83 C 0.5924(2) 0.17738(16) 0.27221(11) 0.0226(5) Uani 1 d . .
H83 H 0.6505 0.1413 0.2502 0.027 Uiso 1 calc . .
C84 C 0.5544(3) 0.25270(16) 0.24812(11) 0.0263(5) Uani 1 d . .
H84 H 0.587 0.268 0.2103 0.032 Uiso 1 calc . .
C85 C 0.4692(3) 0.30500(16) 0.27948(12) 0.0268(5) Uani 1 d . .
H85 H 0.4397 0.3554 0.2625 0.032 Uiso 1 calc . .
C86 C 0.4264(2) 0.28377(15) 0.33607(11) 0.0229(5) Uani 1 d . .
H86 H 0.3697 0.3209 0.358 0.027 Uiso 1 calc . .
C8 C 0.4139(2) 0.19173(13) 0.42272(10) 0.0181(4) Uani 1 d . .
H8A H 0.4968 0.1867 0.4537 0.022 Uiso 1 calc . .
H8B H 0.3633 0.2408 0.4387 0.022 Uiso 1 calc . .
C91 C 0.6593(2) 0.07377(13) 0.46729(10) 0.0157(4) Uani 1 d . .
N92 N 0.68624(18) 0.08932(11) 0.40974(8) 0.0162(3) Uani 1 d . .
C93 C 0.8173(2) 0.13628(14) 0.41237(11) 0.0196(4) Uani 1 d . .
H93 H 0.8602 0.1556 0.3779 0.024 Uiso 1 calc . .
C94 C 0.8724(2) 0.14946(14) 0.47292(11) 0.0202(4) Uani 1 d . .
H94 H 0.962 0.179 0.4895 0.024 Uiso 1 calc . .
N95 N 0.77280(19) 0.11145(11) 0.50616(8) 0.0166(4) Uani 1 d . .
C9 C 0.5922(2) 0.07041(14) 0.35045(10) 0.0170(4) Uani 1 d . .
H9A H 0.5069 0.0328 0.3568 0.02 Uiso 1 calc . .
H9B H 0.6425 0.0392 0.3187 0.02 Uiso 1 calc . .
P1 P 0.24288(6) 0.50750(4) 0.91341(3) 0.01870(11) Uani 1 d . .
F11 F 0.17979(16) 0.41312(9) 0.88156(7) 0.0300(3) Uani 1 d . .
F12 F 0.30460(15) 0.60179(10) 0.94496(7) 0.0324(4) Uani 1 d . .
F13 F 0.3099(8) 0.4703(3) 0.9743(2) 0.0442(12) Uani 0.75(2) d A 1
F14 F 0.1780(6) 0.5456(4) 0.8515(3) 0.0382(11) Uani 0.75(2) d A 1
F15 F 0.3890(5) 0.4975(3) 0.8828(2) 0.0310(10) Uani 0.75(2) d A 1
F16 F 0.0982(7) 0.5179(4) 0.9431(3) 0.0408(15) Uani 0.75(2) d A 1
F13' F 0.234(5) 0.4652(9) 0.9781(6) 0.068(8) Uani 0.25(2) d A 2
F14' F 0.0887(18) 0.5381(13) 0.9205(17) 0.056(6) Uani 0.25(2) d A 2
F15' F 0.242(5) 0.5460(11) 0.8509(7) 0.064(8) Uani 0.25(2) d A 2
F16' F 0.3931(14) 0.4747(17) 0.9089(19) 0.067(9) Uani 0.25(2) d A 2
P2 P 0.72687(6) 0.14059(4) 0.75459(3) 0.01959(11) Uani 1 d . .
F21 F 0.86983(15) 0.13007(10) 0.72206(8) 0.0329(4) Uani 1 d . .
F22 F 0.66995(16) 0.04381(10) 0.72748(8) 0.0352(4) Uani 1 d . .
F23 F 0.58381(15) 0.15145(10) 0.78695(7) 0.0316(3) Uani 1 d . .
F24 F 0.78624(19) 0.23733(10) 0.78226(9) 0.0443(5) Uani 1 d . .
F25 F 0.6533(2) 0.17404(13) 0.69322(8) 0.0494(5) Uani 1 d . .
F26 F 0.80007(18) 0.10688(11) 0.81624(7) 0.0358(4) Uani 1 d . .
P3 P 0.23698(6) 0.15582(4) 0.59383(3) 0.01851(11) Uani 1 d . .
F31 F 0.30386(15) 0.23459(11) 0.64320(8) 0.0392(4) Uani 1 d . .
F32 F 0.16658(16) 0.07690(9) 0.54460(7) 0.0301(3) Uani 1 d . .
F33 F 0.3835(4) 0.1128(3) 0.5926(2) 0.0458(10) Uani 0.5 d B 1
F34 F 0.1962(5) 0.0939(2) 0.64721(17) 0.0429(10) Uani 0.5 d B 1
F35 F 0.0887(6) 0.1953(3) 0.5987(3) 0.0412(13) Uani 0.5 d B 1
F36 F 0.2710(6) 0.2132(3) 0.5423(2) 0.0535(14) Uani 0.5 d B 1
F33' F 0.3880(4) 0.1536(3) 0.56602(18) 0.0365(9) Uani 0.5 d B 2
F34' F 0.2878(5) 0.0986(3) 0.64473(18) 0.0467(10) Uani 0.5 d B 2
F35' F 0.0888(6) 0.1622(4) 0.6200(3) 0.061(2) Uani 0.5 d B 2
F36' F 0.1892(5) 0.2164(3) 0.5398(3) 0.0517(14) Uani 0.5 d B 2
P4 P 0.98778(6) 0.65923(4) 0.66345(3) 0.02121(12) Uani 1 d . .
F41 F 1.10312(17) 0.63317(11) 0.71620(8) 0.0389(4) Uani 1 d . .
F42 F 0.86673(16) 0.64613(10) 0.70834(8) 0.0346(4) Uani 1 d . .
F43 F 0.87337(16) 0.68582(11) 0.61037(7) 0.0365(4) Uani 1 d . .
F44 F 1.10818(15) 0.67289(10) 0.61805(7) 0.0308(3) Uani 1 d . .
F45 F 1.01683(18) 0.75899(10) 0.69177(8) 0.0360(4) Uani 1 d . .
F46 F 0.95926(18) 0.55960(10) 0.63504(8) 0.0404(4) Uani 1 d . .
P5 P 0 0 0 0.01968(16) Uani 1 d . .
F51 F -0.07579(15) 0.01318(10) 0.06236(7) 0.0297(3) Uani 1 d . .
F52 F -0.14309(15) -0.05182(9) -0.03585(7) 0.0308(3) Uani 1 d . .
F53 F -0.05411(15) 0.08880(9) -0.02124(8) 0.0317(3) Uani 1 d . .
N101 N 0.8698(3) 0.68357(19) 0.90177(14) 0.0478(7) Uani 1 d . .
C101 C 0.9735(3) 0.71206(18) 0.88714(13) 0.0336(6) Uani 1 d . .
C102 C 1.1066(3) 0.74899(18) 0.86883(14) 0.0364(6) Uani 1 d . .
H10A H 1.1204 0.811 0.8833 0.055 Uiso 1 calc . .
H10B H 1.1033 0.7408 0.8231 0.055 Uiso 1 calc . .
H10C H 1.1857 0.7201 0.8877 0.055 Uiso 1 calc . .
N201 N 1.1205(3) 0.9744(2) 0.76628(16) 0.0563(8) Uani 1 d . .
C201 C 1.0171(4) 0.9432(2) 0.77920(14) 0.0404(7) Uani 1 d . .
C202 C 0.8840(3) 0.90325(19) 0.79537(14) 0.0385(7) Uani 1 d . .
H20A H 0.8041 0.9289 0.774 0.058 Uiso 1 calc . .
H20B H 0.8821 0.9129 0.8408 0.058 Uiso 1 calc . .
H20C H 0.8763 0.8409 0.7822 0.058 Uiso 1 calc . .
N301 N 0.1981(3) 0.68566(16) 0.41853(14) 0.0488(7) Uani 1 d . .
C301 C 0.1022(3) 0.65443(17) 0.43718(13) 0.0288(5) Uani 1 d . .
C302 C -0.0225(3) 0.61536(18) 0.46037(14) 0.0348(6) Uani 1 d . .
H30A H -0.0154 0.6295 0.5059 0.052 Uiso 1 calc . .
H30B H -0.0288 0.5524 0.4503 0.052 Uiso 1 calc . .
H30C H -0.1077 0.6377 0.4406 0.052 Uiso 1 calc . .

loop_
_atom_site_aniso_label
_atom_site_aniso_U_11
_atom_site_aniso_U_22
_atom_site_aniso_U_33
_atom_site_aniso_U_23
_atom_site_aniso_U_13
_atom_site_aniso_U_12
Au1 0.01244(4) 0.01209(4) 0.01298(4) 0.00146(3) 0.00161(3) 0.00029(3)
Au2 0.01298(5) 0.01303(5) 0.01285(5) 0.00131(4) 0.00144(4) 0.00081(4)
C11 0.0147(9) 0.0142(9) 0.0153(10) 0.0003(7) 0.0045(7) 0.0009(7)
N12 0.0153(8) 0.0150(8) 0.0153(9) 0.0011(7) 0.0014(6) 0.0006(7)
C13 0.0145(9) 0.0249(11) 0.0166(11) 0.0024(8) 0.0002(8) 0.0004(8)
C14 0.0167(10) 0.0230(11) 0.0172(11) 0.0036(8) 0.0016(8) 0.0042(8)
N15 0.0141(8) 0.0163(8) 0.0156(9) 0.0032(7) 0.0021(6) 0.0034(7)
C1 0.0200(10) 0.0148(10) 0.0181(11) 0.0014(8) -0.0008(8) -0.0025(8)
C21 0.0145(9) 0.0216(11) 0.0218(11) 0.0059(8) 0.0022(8) -0.0019(8)
C22 0.0174(10) 0.0197(10) 0.0187(11) 0.0041(8) 0.0018(8) -0.0029(8)
C23 0.0217(11) 0.0259(12) 0.0213(12) 0.0030(9) 0.0049(9) -0.0025(9)
C24 0.0234(11) 0.0407(14) 0.0196(12) 0.0109(10) 0.0016(9) -0.0045(10)
C25 0.0215(11) 0.0373(14) 0.0274(13) 0.0172(11) -0.0020(9) -0.0010(10)
C26 0.0188(10) 0.0249(11) 0.0287(13) 0.0098(9) 0.0019(9) 0.0006(9)
C2 0.0173(9) 0.0132(9) 0.0213(11) 0.0034(8) 0.0036(8) 0.0020(8)
C31 0.0131(9) 0.0147(9) 0.0169(10) 0.0012(8) 0.0005(7) 0.0017(7)
N32 0.0141(8) 0.0156(8) 0.0162(9) 0.0038(7) 0.0033(6) 0.0005(7)
C33 0.0172(10) 0.0211(11) 0.0233(12) 0.0072(9) 0.0072(8) -0.0010(8)
C34 0.0182(10) 0.0194(10) 0.0241(12) 0.0057(9) 0.0037(8) -0.0029(8)
N35 0.0154(8) 0.0144(8) 0.0173(9) 0.0016(7) 0.0020(7) -0.0018(7)
C3 0.0193(10) 0.0185(10) 0.0151(10) 0.0006(8) 0.0033(8) 0.0004(8)
C41 0.0144(9) 0.0153(9) 0.0123(9) 0.0007(7) 0.0026(7) 0.0009(7)
N42 0.0141(8) 0.0153(8) 0.0163(9) 0.0004(7) 0.0018(6) -0.0008(7)
C43 0.0141(9) 0.0208(10) 0.0177(11) 0.0013(8) 0.0004(8) 0.0000(8)
C44 0.0144(9) 0.0208(10) 0.0186(11) 0.0032(8) 0.0003(8) 0.0038(8)
N45 0.0132(8) 0.0154(8) 0.0155(9) 0.0012(7) 0.0019(6) 0.0021(6)
C4 0.0203(10) 0.0141(9) 0.0178(11) 0.0008(8) 0.0016(8) -0.0019(8)
C51 0.0142(9) 0.0178(10) 0.0166(10) 0.0022(8) 0.0007(8) -0.0032(8)
C52 0.0158(9) 0.0206(10) 0.0142(10) 0.0017(8) 0.0006(8) 0.0000(8)
C53 0.0210(10) 0.0269(12) 0.0158(11) 0.0013(9) 0.0004(8) -0.0003(9)
C54 0.0280(12) 0.0315(13) 0.0172(11) 0.0071(9) 0.0016(9) -0.0012(10)
C55 0.0258(11) 0.0238(11) 0.0235(12) 0.0097(9) -0.0033(9) -0.0009(9)
C56 0.0177(10) 0.0196(10) 0.0223(11) 0.0041(8) -0.0010(8) -0.0007(8)
C5 0.0164(9) 0.0147(9) 0.0180(10) 0.0030(8) 0.0036(8) 0.0000(8)
C61 0.0134(9) 0.0153(9) 0.0163(10) 0.0021(8) 0.0011(7) 0.0022(7)
N62 0.0141(8) 0.0173(8) 0.0160(9) 0.0031(7) 0.0033(7) 0.0015(7)
C63 0.0153(9) 0.0226(11) 0.0203(11) 0.0075(8) 0.0049(8) -0.0012(8)
C64 0.0166(10) 0.0207(10) 0.0218(11) 0.0062(8) 0.0032(8) -0.0022(8)
N65 0.0154(8) 0.0157(8) 0.0165(9) 0.0026(7) 0.0025(7) -0.0016(7)
C6 0.0166(9) 0.0186(10) 0.0143(10) 0.0013(8) 0.0027(8) 0.0032(8)
C71 0.0152(9) 0.0155(9) 0.0137(10) 0.0025(7) 0.0030(7) 0.0024(8)
N72 0.0171(8) 0.0173(9) 0.0137(9) 0.0002(7) 0.0002(7) 0.0005(7)
C73 0.0163(10) 0.0237(11) 0.0180(11) 0.0005(8) 0.0016(8) 0.0021(8)
C74 0.0165(10) 0.0222(11) 0.0179(11) 0.0038(8) 0.0009(8) 0.0051(8)
N75 0.0155(8) 0.0156(8) 0.0160(9) 0.0022(7) 0.0027(7) 0.0028(7)
C7 0.0228(10) 0.0153(10) 0.0176(11) 0.0006(8) -0.0001(8) -0.0007(8)
C81 0.0158(9) 0.0178(10) 0.0203(11) 0.0039(8) 0.0005(8) -0.0012(8)
C82 0.0155(9) 0.0194(10) 0.0181(11) 0.0036(8) -0.0011(8) 0.0000(8)
C83 0.0228(11) 0.0285(12) 0.0161(11) 0.0036(9) 0.0013(8) -0.0001(9)
C84 0.0294(12) 0.0304(13) 0.0186(12) 0.0088(9) 0.0007(9) -0.0042(10)
C85 0.0288(12) 0.0226(11) 0.0281(13) 0.0097(10) -0.0018(10) -0.0040(10)
C86 0.0220(11) 0.0182(10) 0.0283(13) 0.0041(9) 0.0021(9) -0.0007(9)
C8 0.0190(10) 0.0144(9) 0.0213(11) 0.0018(8) 0.0038(8) 0.0016(8)
C91 0.0169(9) 0.0148(9) 0.0155(10) 0.0009(7) 0.0023(8) 0.0033(8)
N92 0.0146(8) 0.0175(8) 0.0173(9) 0.0039(7) 0.0037(7) 0.0017(7)
C93 0.0162(10) 0.0195(10) 0.0241(12) 0.0049(9) 0.0051(8) 0.0011(8)
C94 0.0166(10) 0.0201(10) 0.0240(12) 0.0040(9) 0.0044(8) -0.0011(8)
N95 0.0160(8) 0.0170(8) 0.0161(9) 0.0013(7) 0.0014(7) -0.0017(7)
C9 0.0184(10) 0.0201(10) 0.0120(10) -0.0004(8) 0.0007(8) 0.0023(8)
P1 0.0175(3) 0.0191(3) 0.0186(3) -0.0029(2) 0.0024(2) 0.0018(2)
F11 0.0350(8) 0.0190(7) 0.0344(8) -0.0079(6) 0.0121(7) -0.0033(6)
F12 0.0248(7) 0.0287(8) 0.0391(9) -0.0157(7) 0.0066(6) -0.0053(6)
F13 0.066(3) 0.0442(18) 0.0226(14) 0.0105(12) -0.0021(16) 0.0094(18)
F14 0.044(2) 0.0293(16) 0.0368(17) 0.0036(12) -0.0172(16) 0.0070(17)
F15 0.0240(13) 0.0320(16) 0.036(2) -0.0088(13) 0.0119(13) 0.0009(11)
F16 0.030(2) 0.031(2) 0.059(3) -0.0215(17) 0.025(2) -0.0074(16)
F13' 0.14(2) 0.038(5) 0.017(4) -0.002(3) 0.002(8) -0.009(9)
F14' 0.013(4) 0.033(7) 0.114(17) -0.023(8) -0.005(7) 0.005(4)
F15' 0.13(2) 0.029(5) 0.023(5) 0.002(4) 0.003(9) -0.026(10)
F16' 0.020(4) 0.057(10) 0.110(19) -0.051(11) -0.005(7) 0.013(5)
P2 0.0212(3) 0.0202(3) 0.0176(3) -0.0012(2) 0.0033(2) 0.0054(2)
F21 0.0257(7) 0.0355(8) 0.0363(9) -0.0098(7) 0.0114(6) 0.0016(6)
F22 0.0275(8) 0.0309(8) 0.0421(9) -0.0157(7) 0.0026(7) -0.0026(6)
F23 0.0257(7) 0.0408(9) 0.0280(8) -0.0053(7) 0.0078(6) 0.0062(6)
F24 0.0533(11) 0.0214(8) 0.0593(12) -0.0100(7) 0.0294(9) -0.0034(7)
F25 0.0628(12) 0.0688(13) 0.0266(9) 0.0186(9) 0.0130(8) 0.0399(10)
F26 0.0388(9) 0.0431(9) 0.0251(8) 0.0047(7) -0.0045(7) 0.0101(7)
P3 0.0162(2) 0.0187(3) 0.0190(3) -0.0043(2) 0.0011(2) 0.0010(2)
F31 0.0234(7) 0.0426(9) 0.0442(10) -0.0270(8) 0.0080(7) -0.0092(7)
F32 0.0332(8) 0.0240(7) 0.0291(8) -0.0090(6) 0.0005(6) -0.0028(6)
F33 0.0235(17) 0.044(2) 0.062(3) -0.029(2) -0.0056(18) 0.0113(17)
F34 0.068(3) 0.0338(19) 0.0237(18) 0.0080(13) 0.001(2) -0.012(2)
F35 0.020(2) 0.041(3) 0.056(3) -0.021(2) -0.005(2) 0.009(2)
F36 0.097(4) 0.036(2) 0.027(2) 0.0013(16) 0.023(3) -0.021(3)
F33' 0.0232(16) 0.046(2) 0.036(2) -0.0186(17) 0.0100(15) -0.0015(17)
F34' 0.067(3) 0.037(2) 0.032(2) 0.0113(15) -0.012(2) -0.001(2)
F35' 0.024(2) 0.057(4) 0.092(5) -0.047(3) 0.027(3) -0.016(3)
F36' 0.058(3) 0.0255(19) 0.063(3) 0.0126(18) -0.031(3) -0.005(2)
P4 0.0234(3) 0.0177(3) 0.0259(3) 0.0089(2) 0.0085(2) 0.0065(2)
F41 0.0390(9) 0.0481(10) 0.0346(9) 0.0156(8) 0.0056(7) 0.0193(8)
F42 0.0352(8) 0.0362(9) 0.0396(9) 0.0173(7) 0.0197(7) 0.0108(7)
F43 0.0303(8) 0.0507(10) 0.0318(9) 0.0121(7) 0.0039(7) 0.0146(7)
F44 0.0295(8) 0.0319(8) 0.0372(9) 0.0152(7) 0.0161(7) 0.0109(6)
F45 0.0459(9) 0.0236(7) 0.0404(9) 0.0029(7) 0.0137(7) 0.0035(7)
F46 0.0494(10) 0.0219(8) 0.0512(11) 0.0020(7) 0.0165(8) 0.0000(7)
P5 0.0163(4) 0.0175(4) 0.0273(4) 0.0098(3) 0.0036(3) 0.0031(3)
F51 0.0267(7) 0.0331(8) 0.0329(8) 0.0102(6) 0.0108(6) 0.0065(6)
F52 0.0223(7) 0.0300(8) 0.0394(9) 0.0079(6) 0.0018(6) -0.0031(6)
F53 0.0263(7) 0.0237(7) 0.0501(10) 0.0192(7) 0.0100(7) 0.0075(6)
N101 0.0433(15) 0.0462(16) 0.0576(18) 0.0101(13) 0.0141(13) 0.0101(13)
C101 0.0413(16) 0.0279(13) 0.0321(15) 0.0028(11) 0.0021(12) 0.0097(12)
C102 0.0393(15) 0.0321(14) 0.0373(16) 0.0059(12) 0.0008(12) 0.0017(12)
N201 0.0593(19) 0.0523(18) 0.062(2) 0.0192(15) 0.0152(16) 0.0090(15)
C201 0.057(2) 0.0345(15) 0.0329(16) 0.0094(12) 0.0022(14) 0.0170(14)
C202 0.0499(17) 0.0338(15) 0.0338(16) 0.0058(12) 0.0056(13) 0.0131(13)
N301 0.0491(16) 0.0329(13) 0.072(2) 0.0110(13) 0.0340(14) 0.0097(12)
C301 0.0324(13) 0.0231(12) 0.0334(14) 0.0030(10) 0.0106(11) 0.0092(10)
C302 0.0339(14) 0.0310(14) 0.0394(16) 0.0010(12) 0.0103(12) -0.0020(11)

loop_
_atom_type_symbol
_atom_type_description
_atom_type_scat_dispersion_real
_atom_type_scat_dispersion_imag
_atom_type_scat_source
C C 0.0033 0.0016 'International Tables Vol C Tables 4.2.6.8 and 6.1.1.4'
H H 0 0 'International Tables Vol C Tables 4.2.6.8 and 6.1.1.4'
N N 0.0061 0.0033 'International Tables Vol C Tables 4.2.6.8 and 6.1.1.4'
F F 0.0171 0.0103 'International Tables Vol C Tables 4.2.6.8 and 6.1.1.4'
P P 0.1023 0.0942 'International Tables Vol C Tables 4.2.6.8 and 6.1.1.4'
Au Au -2.0133 8.8022 'International Tables Vol C Tables 4.2.6.8 and 6.1.1.4'

loop_
_exptl_crystal_face_index_h
_exptl_crystal_face_index_k
_exptl_crystal_face_index_l
_exptl_crystal_face_perp_dist
0 1 -1 0.1603
0 -1 3 0.0567
0 -1 -2 0.1569
1 1 -1 0.1592
0 1 2 0.09
-1 2 2 0.0926
-12 -7 9 0.1058
0 0 -1 0.1638
-5 3 3 0.0946
1 -1 -2 0.1408
0 -1 1 0.031

loop_
_geom_angle_atom_site_label_1
_geom_angle_atom_site_label_2
_geom_angle_atom_site_label_3
_geom_angle
_geom_angle_site_symmetry_1
_geom_angle_site_symmetry_3
C41 Au1 C31 84.77(8) . .
C41 Au1 C11 178.57(8) . .
C31 Au1 C11 94.52(8) . .
C41 Au1 C61 95.08(8) . .
C31 Au1 C61 179.75(8) . .
C11 Au1 C61 85.63(8) . .
C71 Au2 C71 180.00(10) . 2_656
C71 Au2 C91 93.94(8) . .
C71 Au2 C91 86.06(8) 2_656 .
C71 Au2 C91 86.06(8) . 2_656
C71 Au2 C91 93.94(8) 2_656 2_656
C91 Au2 C91 180 . 2_656
N15 C11 N12 104.74(18) . .
N15 C11 Au1 132.18(15) . .
N12 C11 Au1 122.21(15) . .
C11 N12 C13 111.52(18) . .
C11 N12 C1 122.19(18) . .
C13 N12 C1 126.26(18) . .
C14 C13 N12 105.86(19) . .
C14 C13 H13 127.1 . .
N12 C13 H13 127.1 . .
C13 C14 N15 107.36(19) . .
C13 C14 H14 126.3 . .
N15 C14 H14 126.3 . .
C11 N15 C14 110.50(18) . .
C11 N15 C2 128.14(18) . .
C14 N15 C2 120.53(18) . .
N65 C1 N12 107.92(17) . .
N65 C1 H1A 110.1 . .
N12 C1 H1A 110.1 . .
N65 C1 H1B 110.1 . .
N12 C1 H1B 110.1 . .
H1A C1 H1B 108.4 . .
C26 C21 C22 119.0(2) . .
C26 C21 C2 117.6(2) . .
C22 C21 C2 123.06(19) . .
C23 C22 C21 119.1(2) . .
C23 C22 C3 117.6(2) . .
C21 C22 C3 123.2(2) . .
C22 C23 C24 121.3(2) . .
C22 C23 H23 119.3 . .
C24 C23 H23 119.3 . .
C25 C24 C23 119.4(2) . .
C25 C24 H24 120.3 . .
C23 C24 H24 120.3 . .
C24 C25 C26 119.9(2) . .
C24 C25 H25 120.1 . .
C26 C25 H25 120.1 . .
C21 C26 C25 121.0(2) . .
C21 C26 H26 119.5 . .
C25 C26 H26 119.5 . .
N15 C2 C21 107.75(17) . .
N15 C2 H2A 110.2 . .
C21 C2 H2A 110.2 . .
N15 C2 H2B 110.2 . .
C21 C2 H2B 110.2 . .
H2A C2 H2B 108.5 . .
N32 C31 N35 106.37(17) . .
N32 C31 Au1 131.30(15) . .
N35 C31 Au1 122.32(15) . .
C31 N32 C33 110.16(18) . .
C31 N32 C3 126.37(17) . .
C33 N32 C3 123.45(18) . .
C34 C33 N32 106.76(19) . .
C34 C33 H33 126.6 . .
N32 C33 H33 126.6 . .
C33 C34 N35 106.52(19) . .
C33 C34 H34 126.7 . .
N35 C34 H34 126.7 . .
C31 N35 C34 110.18(18) . .
C31 N35 C4 122.92(17) . .
C34 N35 C4 126.84(18) . .
N32 C3 C22 112.97(18) . .
N32 C3 H3A 109 . .
C22 C3 H3A 109 . .
N32 C3 H3B 109 . .
C22 C3 H3B 109 . .
H3A C3 H3B 107.8 . .
N45 C41 N42 105.38(18) . .
N45 C41 Au1 132.48(15) . .
N42 C41 Au1 121.52(15) . .
C41 N42 C43 110.82(18) . .
C41 N42 C4 123.08(18) . .
C43 N42 C4 126.10(17) . .
C44 C43 N42 105.81(18) . .
C44 C43 H43 127.1 . .
N42 C43 H43 127.1 . .
C43 C44 N45 107.52(19) . .
C43 C44 H44 126.2 . .
N45 C44 H44 126.2 . .
C41 N45 C44 110.45(17) . .
C41 N45 C5 127.54(18) . .
C44 N45 C5 121.91(18) . .
N35 C4 N42 107.57(17) . .
N35 C4 H4A 110.2 . .
N42 C4 H4A 110.2 . .
N35 C4 H4B 110.2 . .
N42 C4 H4B 110.2 . .
H4A C4 H4B 108.5 . .
C56 C51 C52 119.4(2) . .
C56 C51 C5 117.17(19) . .
C52 C51 C5 123.38(19) . .
C53 C52 C51 119.0(2) . .
C53 C52 C6 118.15(19) . .
C51 C52 C6 122.72(19) . .
C52 C53 C54 120.9(2) . .
C52 C53 H53 119.6 . .
C54 C53 H53 119.6 . .
C55 C54 C53 120.1(2) . .
C55 C54 H54 120 . .
C53 C54 H54 120 . .
C54 C55 C56 119.8(2) . .
C54 C55 H55 120.1 . .
C56 C55 H55 120.1 . .
C55 C56 C51 120.7(2) . .
C55 C56 H56 119.6 . .
C51 C56 H56 119.6 . .
N45 C5 C51 112.10(17) . .
N45 C5 H5A 109.2 . .
C51 C5 H5A 109.2 . .
N45 C5 H5B 109.2 . .
C51 C5 H5B 109.2 . .
H5A C5 H5B 107.9 . .
N62 C61 N65 105.32(17) . .
N62 C61 Au1 132.33(15) . .
N65 C61 Au1 122.22(15) . .
C61 N62 C63 110.31(18) . .
C61 N62 C6 128.73(17) . .
C63 N62 C6 120.67(18) . .
C64 C63 N62 107.39(19) . .
C64 C63 H63 126.3 . .
N62 C63 H63 126.3 . .
C63 C64 N65 106.00(19) . .
C63 C64 H64 127 . .
N65 C64 H64 127 . .
C61 N65 C64 110.98(18) . .
C61 N65 C1 123.02(17) . .
C64 N65 C1 125.93(18) . .
N62 C6 C52 109.33(17) . .
N62 C6 H6A 109.8 . .
C52 C6 H6A 109.8 . .
N62 C6 H6B 109.8 . .
C52 C6 H6B 109.8 . .
H6A C6 H6B 108.3 . .
N75 C71 N72 105.29(18) . .
N75 C71 Au2 132.81(15) . .
N72 C71 Au2 121.55(15) . .
C71 N72 C73 111.29(18) . .
C71 N72 C7 121.85(18) . .
C73 N72 C7 126.86(18) . .
C74 C73 N72 106.02(19) . .
C74 C73 H73 127 . .
N72 C73 H73 127 . .
C73 C74 N75 107.07(19) . .
C73 C74 H74 126.5 . .
N75 C74 H74 126.5 . .
C71 N75 C74 110.31(18) . .
C71 N75 C8 128.01(18) . .
C74 N75 C8 121.48(18) . .
N95 C7 N72 108.11(17) 2_656 .
N95 C7 H7A 110.1 2_656 .
N72 C7 H7A 110.1 . .
N95 C7 H7B 110.1 2_656 .
N72 C7 H7B 110.1 . .
H7A C7 H7B 108.4 . .
C86 C81 C82 118.9(2) . .
C86 C81 C8 117.6(2) . .
C82 C81 C8 123.50(19) . .
C83 C82 C81 118.9(2) . .
C83 C82 C9 118.4(2) . .
C81 C82 C9 122.67(19) . .
C82 C83 C84 121.5(2) . .
C82 C83 H83 119.3 . .
C84 C83 H83 119.3 . .
C85 C84 C83 119.6(2) . .
C85 C84 H84 120.2 . .
C83 C84 H84 120.2 . .
C84 C85 C86 119.8(2) . .
C84 C85 H85 120.1 . .
C86 C85 H85 120.1 . .
C81 C86 C85 121.3(2) . .
C81 C86 H86 119.4 . .
C85 C86 H86 119.4 . .
N75 C8 C81 111.17(18) . .
N75 C8 H8A 109.4 . .
C81 C8 H8A 109.4 . .
N75 C8 H8B 109.4 . .
C81 C8 H8B 109.4 . .
H8A C8 H8B 108 . .
N92 C91 N95 105.67(17) . .
N92 C91 Au2 132.92(16) . .
N95 C91 Au2 121.12(15) . .
C91 N92 C93 110.18(18) . .
C91 N92 C9 128.60(18) . .
C93 N92 C9 120.93(18) . .
C94 C93 N92 107.20(19) . .
C94 C93 H93 126.4 . .
N92 C93 H93 126.4 . .
C93 C94 N95 106.20(19) . .
C93 C94 H94 126.9 . .
N95 C94 H94 126.9 . .
C91 N95 C94 110.73(18) . .
C91 N95 C7 122.22(17) . 2_656
C94 N95 C7 127.04(18) . 2_656
N92 C9 C82 109.92(17) . .
N92 C9 H9A 109.7 . .
C82 C9 H9A 109.7 . .
N92 C9 H9B 109.7 . .
C82 C9 H9B 109.7 . .
H9A C9 H9B 108.2 . .
F15' P1 F16' 92.6(8) . .
F13 P1 F16 90.7(2) . .
F15' P1 F14' 90.0(8) . .
F16' P1 F14' 177.3(9) . .
F15' P1 F12 86.0(6) . .
F16' P1 F12 94.1(6) . .
F13 P1 F12 88.1(2) . .
F16 P1 F12 90.3(2) . .
F14' P1 F12 86.8(7) . .
F13 P1 F14 178.9(2) . .
F16 P1 F14 90.3(2) . .
F12 P1 F14 91.6(2) . .
F15' P1 F11 93.9(6) . .
F16' P1 F11 86.3(6) . .
F13 P1 F11 92.3(2) . .
F16 P1 F11 89.4(2) . .
F14' P1 F11 92.8(7) . .
F12 P1 F11 179.56(10) . .
F14 P1 F11 88.1(2) . .
F15' P1 F13' 176.7(7) . .
F16' P1 F13' 89.9(8) . .
F14' P1 F13' 87.4(8) . .
F12 P1 F13' 96.0(6) . .
F11 P1 F13' 84.2(6) . .
F13 P1 F15 89.80(18) . .
F16 P1 F15 179.5(2) . .
F12 P1 F15 89.53(16) . .
F14 P1 F15 89.20(19) . .
F11 P1 F15 90.77(16) . .
F25 P2 F26 179.76(11) . .
F25 P2 F22 89.64(10) . .
F26 P2 F22 90.25(9) . .
F25 P2 F24 91.03(11) . .
F26 P2 F24 89.09(10) . .
F22 P2 F24 179.15(11) . .
F25 P2 F23 89.48(9) . .
F26 P2 F23 90.31(9) . .
F22 P2 F23 90.49(8) . .
F24 P2 F23 90.04(9) . .
F25 P2 F21 90.32(9) . .
F26 P2 F21 89.90(9) . .
F22 P2 F21 89.64(8) . .
F24 P2 F21 89.83(9) . .
F23 P2 F21 179.76(11) . .
F34' P3 F35' 91.8(3) . .
F36 P3 F31 87.22(19) . .
F34' P3 F31 85.06(17) . .
F35' P3 F31 89.7(2) . .
F36 P3 F35 91.1(3) . .
F31 P3 F35 86.3(2) . .
F36 P3 F33 92.5(3) . .
F31 P3 F33 93.57(15) . .
F35 P3 F33 176.3(3) . .
F36 P3 F32 93.19(18) . .
F34' P3 F32 95.13(16) . .
F35' P3 F32 89.1(2) . .
F31 P3 F32 178.83(9) . .
F35 P3 F32 92.6(2) . .
F33 P3 F32 87.50(15) . .
F34' P3 F33' 90.4(2) . .
F35' P3 F33' 177.4(3) . .
F31 P3 F33' 89.15(14) . .
F32 P3 F33' 92.00(14) . .
F34' P3 F36' 178.0(3) . .
F35' P3 F36' 90.1(3) . .
F31 P3 F36' 94.48(19) . .
F32 P3 F36' 85.38(18) . .
F33' P3 F36' 87.6(3) . .
F36 P3 F34 178.2(3) . .
F31 P3 F34 94.11(15) . .
F35 P3 F34 87.8(3) . .
F33 P3 F34 88.6(2) . .
F32 P3 F34 85.46(15) . .
F42 P4 F44 179.46(9) . .
F42 P4 F41 90.06(9) . .
F44 P4 F41 90.45(9) . .
F42 P4 F43 90.41(9) . .
F44 P4 F43 89.08(8) . .
F41 P4 F43 179.49(9) . .
F42 P4 F46 90.63(9) . .
F44 P4 F46 89.53(9) . .
F41 P4 F46 89.53(10) . .
F43 P4 F46 90.68(10) . .
F42 P4 F45 89.56(9) . .
F44 P4 F45 90.27(8) . .
F41 P4 F45 90.43(10) . .
F43 P4 F45 89.36(9) . .
F46 P4 F45 179.80(10) . .
F51 P5 F51 180 . 2
F51 P5 F52 90.10(8) . 2
F51 P5 F52 89.91(8) 2 2
F51 P5 F52 89.91(8) . .
F51 P5 F52 90.09(8) 2 .
F52 P5 F52 180 2 .
F51 P5 F53 90.19(8) . .
F51 P5 F53 89.81(8) 2 .
F52 P5 F53 90.29(8) 2 .
F52 P5 F53 89.71(8) . .
F51 P5 F53 89.81(8) . 2
F51 P5 F53 90.19(8) 2 2
F52 P5 F53 89.71(8) 2 2
F52 P5 F53 90.29(8) . 2
F53 P5 F53 180 . 2
N101 C101 C102 179.6(4) . .
C101 C102 H10A 109.5 . .
C101 C102 H10B 109.5 . .
H10A C102 H10B 109.5 . .
C101 C102 H10C 109.5 . .
H10A C102 H10C 109.5 . .
H10B C102 H10C 109.5 . .
N201 C201 C202 179.6(4) . .
C201 C202 H20A 109.5 . .
C201 C202 H20B 109.5 . .
H20A C202 H20B 109.5 . .
C201 C202 H20C 109.5 . .
H20A C202 H20C 109.5 . .
H20B C202 H20C 109.5 . .
N301 C301 C302 178.9(3) . .
C301 C302 H30A 109.5 . .
C301 C302 H30B 109.5 . .
H30A C302 H30B 109.5 . .
C301 C302 H30C 109.5 . .
H30A C302 H30C 109.5 . .
H30B C302 H30C 109.5 . .

loop_
_geom_bond_atom_site_label_1
_geom_bond_atom_site_label_2
_geom_bond_distance
_geom_bond_site_symmetry_2
Au1 C41 2.051(2) .
Au1 C31 2.052(2) .
Au1 C11 2.056(2) .
Au1 C61 2.056(2) .
Au2 C71 2.050(2) .
Au2 C71 2.050(2) 2_656
Au2 C91 2.055(2) .
Au2 C91 2.055(2) 2_656
C11 N15 1.347(3) .
C11 N12 1.352(3) .
N12 C13 1.381(3) .
N12 C1 1.453(3) .
C13 C14 1.347(3) .
C13 H13 0.95 .
C14 N15 1.386(3) .
C14 H14 0.95 .
N15 C2 1.477(3) .
C1 N65 1.449(3) .
C1 H1A 0.99 .
C1 H1B 0.99 .
C21 C26 1.388(3) .
C21 C22 1.410(3) .
C21 C2 1.522(3) .
C22 C23 1.387(3) .
C22 C3 1.510(3) .
C23 C24 1.392(3) .
C23 H23 0.95 .
C24 C25 1.380(4) .
C24 H24 0.95 .
C25 C26 1.395(3) .
C25 H25 0.95 .
C26 H26 0.95 .
C2 H2A 0.99 .
C2 H2B 0.99 .
C31 N32 1.333(3) .
C31 N35 1.346(3) .
N32 C33 1.389(3) .
N32 C3 1.467(3) .
C33 C34 1.350(3) .
C33 H33 0.95 .
C34 N35 1.383(3) .
C34 H34 0.95 .
N35 C4 1.455(3) .
C3 H3A 0.99 .
C3 H3B 0.99 .
C41 N45 1.335(3) .
C41 N42 1.356(3) .
N42 C43 1.382(3) .
N42 C4 1.455(3) .
C43 C44 1.348(3) .
C43 H43 0.95 .
C44 N45 1.381(3) .
C44 H44 0.95 .
N45 C5 1.479(3) .
C4 H4A 0.99 .
C4 H4B 0.99 .
C51 C56 1.394(3) .
C51 C52 1.410(3) .
C51 C5 1.515(3) .
C52 C53 1.392(3) .
C52 C6 1.516(3) .
C53 C54 1.393(3) .
C53 H53 0.95 .
C54 C55 1.377(3) .
C54 H54 0.95 .
C55 C56 1.394(3) .
C55 H55 0.95 .
C56 H56 0.95 .
C5 H5A 0.99 .
C5 H5B 0.99 .
C61 N62 1.342(3) .
C61 N65 1.351(3) .
N62 C63 1.384(3) .
N62 C6 1.473(3) .
C63 C64 1.346(3) .
C63 H63 0.95 .
C64 N65 1.382(3) .
C64 H64 0.95 .
C6 H6A 0.99 .
C6 H6B 0.99 .
C71 N75 1.344(3) .
C71 N72 1.346(3) .
N72 C73 1.376(3) .
N72 C7 1.455(3) .
C73 C74 1.352(3) .
C73 H73 0.95 .
C74 N75 1.384(3) .
C74 H74 0.95 .
N75 C8 1.475(3) .
C7 N95 1.450(3) 2_656
C7 H7A 0.99 .
C7 H7B 0.99 .
C81 C86 1.386(3) .
C81 C82 1.417(3) .
C81 C8 1.509(3) .
C82 C83 1.384(3) .
C82 C9 1.513(3) .
C83 C84 1.390(3) .
C83 H83 0.95 .
C84 C85 1.378(4) .
C84 H84 0.95 .
C85 C86 1.391(3) .
C85 H85 0.95 .
C86 H86 0.95 .
C8 H8A 0.99 .
C8 H8B 0.99 .
C91 N92 1.338(3) .
C91 N95 1.348(3) .
N92 C93 1.385(3) .
N92 C9 1.471(3) .
C93 C94 1.346(3) .
C93 H93 0.95 .
C94 N95 1.379(3) .
C94 H94 0.95 .
N95 C7 1.450(3) 2_656
C9 H9A 0.99 .
C9 H9B 0.99 .
P1 F15' 1.530(16) .
P1 F16' 1.564(12) .
P1 F13 1.582(4) .
P1 F16 1.592(5) .
P1 F14' 1.596(17) .
P1 F12 1.5963(15) .
P1 F14 1.602(5) .
P1 F11 1.6025(15) .
P1 F13' 1.611(14) .
P1 F15 1.613(4) .
P2 F25 1.5860(17) .
P2 F26 1.5914(16) .
P2 F22 1.5936(16) .
P2 F24 1.6012(16) .
P2 F23 1.6077(15) .
P2 F21 1.6080(15) .
P3 F36 1.541(4) .
P3 F34' 1.545(4) .
P3 F35' 1.579(6) .
P3 F31 1.5874(15) .
P3 F35 1.592(6) .
P3 F33 1.596(4) .
P3 F32 1.5968(15) .
P3 F33' 1.616(3) .
P3 F36' 1.624(5) .
P3 F34 1.633(4) .
P4 F42 1.5960(15) .
P4 F44 1.5999(15) .
P4 F41 1.6000(17) .
P4 F43 1.6022(16) .
P4 F46 1.6044(16) .
P4 F45 1.6058(16) .
P5 F51 1.5987(14) .
P5 F51 1.5988(14) 2
P5 F52 1.6037(14) 2
P5 F52 1.6037(14) .
P5 F53 1.6076(13) .
P5 F53 1.6077(13) 2
N101 C101 1.136(4) .
C101 C102 1.457(4) .
C102 H10A 0.98 .
C102 H10B 0.98 .
C102 H10C 0.98 .
N201 C201 1.134(4) .
C201 C202 1.456(4) .
C202 H20A 0.98 .
C202 H20B 0.98 .
C202 H20C 0.98 .
N301 C301 1.129(4) .
C301 C302 1.448(4) .
C302 H30A 0.98 .
C302 H30B 0.98 .
C302 H30C 0.98 .
